data_9000391
loop_
_publ_author_name
'Pabst, A.'

_publ_section_title
;
 Synthesis, properties and structure of K2Ca(CO3)2, buetschliite
;
_journal_name_full 'American Mineralogist'
_journal_page_first 353
_journal_page_last 358
_journal_volume 59
_journal_year 1974
_chemical_formula_sum 'C2 Ca K2 O6'
_chemical_name_mineral Butschliite
_space_group_IT_number 166
_symmetry_space_group_name_Hall '-R 3 2"'
_symmetry_space_group_name_H-M 'R -3 m :H'
_cell_angle_alpha 90
_cell_angle_beta 90
_cell_angle_gamma 120
_cell_length_a 5.380
_cell_length_b 5.380
_cell_length_c 18.120
_cell_formula_units_Z 3
_cell_volume 454.207
_database_code_amcsd 0000400
_exptl_crystal_density_diffrn 2.614
_cod_original_sg_symbol_H-M 'R -3 m'
_cod_original_formula_sum 'Ca K2 C2 O6'
_cod_database_code 9000391

loop_
_space_group_symop_operation_xyz
x,y,z
2/3+x,1/3+y,1/3+z
1/3+x,2/3+y,2/3+z
x,x-y,z
2/3+x,1/3+x-y,1/3+z
1/3+x,2/3+x-y,2/3+z
y,x,-z
2/3+y,1/3+x,1/3-z
1/3+y,2/3+x,2/3-z
-x+y,y,z
2/3-x+y,1/3+y,1/3+z
1/3-x+y,2/3+y,2/3+z
-x,-x+y,-z
2/3-x,1/3-x+y,1/3-z
1/3-x,2/3-x+y,2/3-z
-y,-x,z
2/3-y,1/3-x,1/3+z
1/3-y,2/3-x,2/3+z
x-y,-y,-z
2/3+x-y,1/3-y,1/3-z
1/3+x-y,2/3-y,2/3-z
y,-x+y,-z
2/3+y,1/3-x+y,1/3-z
1/3+y,2/3-x+y,2/3-z
-x+y,-x,z
2/3-x+y,1/3-x,1/3+z
1/3-x+y,2/3-x,2/3+z
-x,-y,-z
2/3-x,1/3-y,1/3-z
1/3-x,2/3-y,2/3-z
-y,x-y,z
2/3-y,1/3+x-y,1/3+z
1/3-y,2/3+x-y,2/3+z
x-y,x,-z
2/3+x-y,1/3+x,1/3-z
1/3+x-y,2/3+x,2/3-z

loop_
_atom_site_label
_atom_site_fract_x
_atom_site_fract_y
_atom_site_fract_z
Ca 0.00000 0.00000 0.00000
K 0.00000 0.00000 0.21300
C 0.00000 0.00000 0.58600
O 0.13800 -0.13800 0.58600

loop_
_cod_related_entry_id
_cod_related_entry_database
_cod_related_entry_code
1 AMCSD 0000400
